data_7008666
loop_
_publ_author_name
'Rosenthal, Esther C. E.'
'Cui, Huiling'
'Koch, Juliane'
'Escarpa Gaede, Petra'
'Hummert, Markus'
'Dechert, Sebastian'

_publ_section_title
;
 Chloride-bridged oxovanadium(V) complexes with alkoxyalkoxide ligands.
 Synthesis, structure, electrochemistry and reactivities.
;
_journal_issue 18
_journal_name_full 'Dalton transactions (Cambridge, England : 2003)'
_journal_page_first 3108
_journal_page_last 3117
_journal_paper_doi 10.1039/b505750g
_journal_year 2005
_chemical_formula_moiety 'C10 H22 Cl4 O6 V2'
_chemical_formula_sum 'C10 H22 Cl4 O6 V2'
_chemical_formula_weight 481.96
_chemical_name_systematic
;
?
;
_space_group_IT_number 2
_symmetry_cell_setting triclinic
_symmetry_space_group_name_Hall '-P 1'
_symmetry_space_group_name_H-M 'P -1'
_atom_sites_solution_hydrogens geom
_atom_sites_solution_primary direct
_atom_sites_solution_secondary difmap
_audit_creation_method SHELXL-97
_cell_angle_alpha 102.775(1)
_cell_angle_beta 96.106(1)
_cell_angle_gamma 109.218(1)
_cell_formula_units_Z 1
_cell_length_a 7.2385(2)
_cell_length_b 7.3552(1)
_cell_length_c 9.4709(2)
_cell_measurement_reflns_used 5134
_cell_measurement_temperature 173(2)
_cell_measurement_theta_max 27.49
_cell_measurement_theta_min 2.25
_cell_volume 455.479(18)
_computing_cell_refinement 'SAINT (Siemens, 1995)'
_computing_data_collection 'SMART (Siemens, 1995)'
_computing_data_reduction 'SAINT (Siemens, 1995)'
_computing_molecular_graphics 'ZORTEP (Zsolnai & Huttner, 1994)'
_computing_publication_material 'SHELXL-97 (Sheldrick, 1997)'
_computing_structure_refinement 'SHELXL-97 (Sheldrick, 1997)'
_computing_structure_solution 'SHELXS-97 (Sheldrick, 1990)'
_diffrn_ambient_temperature 173(2)
_diffrn_measured_fraction_theta_full 0.982
_diffrn_measured_fraction_theta_max 0.982
_diffrn_measurement_device_type 'Siemens SMART CCD'
_diffrn_measurement_method \w
_diffrn_radiation_monochromator graphite
_diffrn_radiation_source 'fine-focus sealed tube'
_diffrn_radiation_type MoK\a
_diffrn_radiation_wavelength 0.71073
_diffrn_reflns_av_R_equivalents 0.0286
_diffrn_reflns_av_sigmaI/netI 0.0486
_diffrn_reflns_limit_h_max 9
_diffrn_reflns_limit_h_min -9
_diffrn_reflns_limit_k_max 5
_diffrn_reflns_limit_k_min -9
_diffrn_reflns_limit_l_max 12
_diffrn_reflns_limit_l_min -12
_diffrn_reflns_number 3498
_diffrn_reflns_theta_full 27.49
_diffrn_reflns_theta_max 27.49
_diffrn_reflns_theta_min 2.25
_diffrn_standards_decay_% 0
_diffrn_standards_number 0
_exptl_absorpt_coefficient_mu 1.633
_exptl_absorpt_correction_T_max 0.719
_exptl_absorpt_correction_T_min 0.543
_exptl_absorpt_correction_type multi-scan
_exptl_absorpt_process_details 'SADABS (Sheldrick, 1996)'
_exptl_crystal_colour orange
_exptl_crystal_density_diffrn 1.757
_exptl_crystal_density_method 'not measured'
_exptl_crystal_description block
_exptl_crystal_F_000 244
_exptl_crystal_size_max 0.40
_exptl_crystal_size_mid 0.22
_exptl_crystal_size_min 0.22
_refine_diff_density_max 0.596
_refine_diff_density_min -0.832
_refine_diff_density_rms 0.108
_refine_ls_extinction_method none
_refine_ls_goodness_of_fit_ref 1.013
_refine_ls_hydrogen_treatment mixed
_refine_ls_matrix_type full
_refine_ls_number_parameters 102
_refine_ls_number_reflns 2056
_refine_ls_number_restraints 0
_refine_ls_restrained_S_all 1.013
_refine_ls_R_factor_all 0.0445
_refine_ls_R_factor_gt 0.0378
_refine_ls_shift/su_max 0.000
_refine_ls_shift/su_mean 0.000
_refine_ls_structure_factor_coef Fsqd
_refine_ls_weighting_details 'calc w=1/[\s^2^(Fo^2^)+(0.0619P)^2^+0.0000P] where P=(Fo^2^+2Fc^2^)/3'
_refine_ls_weighting_scheme calc
_refine_ls_wR_factor_gt 0.0944
_refine_ls_wR_factor_ref 0.0985
_reflns_number_gt 1781
_reflns_number_total 2056
_reflns_threshold_expression >2sigma(I)
_cod_data_source_file b505750g.txt
_cod_data_source_block 3
_cod_original_cell_volume 455.478(17)
_cod_database_code 7008666

loop_
_symmetry_equiv_pos_as_xyz
'x, y, z'
'-x, -y, -z'

loop_
_atom_site_label
_atom_site_type_symbol
_atom_site_fract_x
_atom_site_fract_y
_atom_site_fract_z
_atom_site_U_iso_or_equiv
_atom_site_adp_type
_atom_site_occupancy
_atom_site_symmetry_multiplicity
_atom_site_calc_flag
_atom_site_refinement_flags
_atom_site_disorder_assembly
_atom_site_disorder_group
V1 V 0.60005(6) 0.75505(6) 0.63924(4) 0.01623(14) Uani 1 1 d . . .
Cl1 Cl 0.61036(8) 0.42086(8) 0.60687(6) 0.01853(15) Uani 1 1 d . . .
Cl2 Cl 0.75583(9) 0.82740(10) 0.87655(6) 0.02573(17) Uani 1 1 d . . .
O1 O 0.7903(3) 0.8501(3) 0.5739(2) 0.0270(4) Uani 1 1 d . . .
O2 O 0.5007(3) 0.9471(3) 0.65307(19) 0.0236(4) Uani 1 1 d . . .
O3 O 0.3108(2) 0.6199(3) 0.71322(19) 0.0209(4) Uani 1 1 d . . .
C1 C 0.3197(4) 0.9392(4) 0.7054(3) 0.0294(6) Uani 1 1 d . . .
H1A H 0.2530 1.0077 0.6540 0.080 Uiso 1 1 calc R . .
H1B H 0.3512 1.0072 0.8099 0.080 Uiso 1 1 calc R . .
C2 C 0.1829(4) 0.7251(4) 0.6799(3) 0.0263(5) Uani 1 1 d . . .
H2A H 0.0864 0.7166 0.7441 0.080 Uiso 1 1 calc R . .
H2B H 0.1119 0.6694 0.5782 0.080 Uiso 1 1 calc R . .
C3 C 0.2631(4) 0.5012(4) 0.8195(2) 0.0196(5) Uani 1 1 d . . .
H3 H 0.3689 0.4476 0.8337 0.080 Uiso 1 1 calc R . .
C4 C 0.0687(4) 0.3239(4) 0.7558(3) 0.0254(5) Uani 1 1 d . . .
H4A H -0.0400 0.3709 0.7483 0.080 Uiso 1 1 calc R . .
H4B H 0.0488 0.2368 0.8194 0.080 Uiso 1 1 calc R . .
H4C H 0.0746 0.2520 0.6596 0.080 Uiso 1 1 calc R . .
C5 C 0.2639(5) 0.6308(5) 0.9687(3) 0.0335(6) Uani 1 1 d . . .
H5A H 0.3834 0.7481 0.9978 0.080 Uiso 1 1 calc R . .
H5B H 0.2590 0.5564 1.0406 0.080 Uiso 1 1 calc R . .
H5C H 0.1498 0.6698 0.9620 0.080 Uiso 1 1 calc R . .

loop_
_atom_site_aniso_label
_atom_site_aniso_U_11
_atom_site_aniso_U_22
_atom_site_aniso_U_33
_atom_site_aniso_U_23
_atom_site_aniso_U_13
_atom_site_aniso_U_12
V1 0.0142(2) 0.0165(2) 0.0167(2) 0.00402(15) 0.00269(15) 0.00433(16)
Cl1 0.0191(3) 0.0218(3) 0.0170(3) 0.0047(2) 0.0012(2) 0.0115(2)
Cl2 0.0224(3) 0.0301(3) 0.0192(3) 0.0020(2) -0.0019(2) 0.0075(3)
O1 0.0207(9) 0.0282(10) 0.0276(9) 0.0075(8) 0.0067(7) 0.0027(8)
O2 0.0261(9) 0.0189(9) 0.0252(9) 0.0050(7) 0.0029(7) 0.0089(8)
O3 0.0187(8) 0.0271(9) 0.0270(9) 0.0155(7) 0.0103(7) 0.0143(7)
C1 0.0297(14) 0.0261(14) 0.0399(15) 0.0089(11) 0.0099(12) 0.0188(12)
C2 0.0223(12) 0.0352(15) 0.0305(13) 0.0140(11) 0.0081(10) 0.0178(12)
C3 0.0180(11) 0.0251(12) 0.0197(11) 0.0117(10) 0.0065(9) 0.0086(10)
C4 0.0221(12) 0.0261(13) 0.0276(13) 0.0076(10) 0.0077(10) 0.0074(11)
C5 0.0327(15) 0.0405(17) 0.0227(13) 0.0063(12) 0.0070(11) 0.0086(13)

loop_
_atom_type_symbol
_atom_type_description
_atom_type_scat_dispersion_real
_atom_type_scat_dispersion_imag
_atom_type_scat_source
C C 0.0033 0.0016 'International Tables Vol C Tables 4.2.6.8 and 6.1.1.4'
H H 0.0000 0.0000 'International Tables Vol C Tables 4.2.6.8 and 6.1.1.4'
O O 0.0106 0.0060 'International Tables Vol C Tables 4.2.6.8 and 6.1.1.4'
Cl Cl 0.1484 0.1585 'International Tables Vol C Tables 4.2.6.8 and 6.1.1.4'
V V 0.3005 0.5294 'International Tables Vol C Tables 4.2.6.8 and 6.1.1.4'

loop_
_geom_angle_atom_site_label_1
_geom_angle_atom_site_label_2
_geom_angle_atom_site_label_3
_geom_angle
_geom_angle_site_symmetry_1
_geom_angle_site_symmetry_3
_geom_angle_publ_flag
O1 V1 O2 99.28(10) . . ?
O1 V1 O3 174.59(8) . . ?
O2 V1 O3 78.13(8) . . ?
O1 V1 Cl2 97.95(7) . . ?
O2 V1 Cl2 100.39(6) . . ?
O3 V1 Cl2 87.22(5) . . ?
O1 V1 Cl1 98.47(7) . . ?
O2 V1 Cl1 159.46(7) . . ?
O3 V1 Cl1 83.30(5) . . ?
Cl2 V1 Cl1 87.27(2) . . ?
O1 V1 Cl1 92.91(7) . 2_666 ?
O2 V1 Cl1 90.36(6) . 2_666 ?
O3 V1 Cl1 82.41(5) . 2_666 ?
Cl2 V1 Cl1 163.23(3) . 2_666 ?
Cl1 V1 Cl1 78.49(2) . 2_666 ?
V1 Cl1 V1 101.51(2) . 2_666 ?
C1 O2 V1 124.00(16) . . ?
C2 O3 C3 118.15(18) . . ?
C2 O3 V1 107.65(14) . . ?
C3 O3 V1 131.18(13) . . ?
O2 C1 C2 110.5(2) . . ?
O3 C2 C1 105.5(2) . . ?
O3 C3 C5 111.3(2) . . ?
O3 C3 C4 110.09(19) . . ?
C5 C3 C4 113.3(2) . . ?

loop_
_geom_bond_atom_site_label_1
_geom_bond_atom_site_label_2
_geom_bond_distance
_geom_bond_site_symmetry_2
_geom_bond_publ_flag
V1 O1 1.5836(18) . ?
V1 O2 1.7713(17) . ?
V1 O3 2.2612(17) . ?
V1 Cl2 2.2679(7) . ?
V1 Cl1 2.4359(6) . ?
V1 Cl1 2.4577(6) 2_666 ?
Cl1 V1 2.4577(6) 2_666 ?
O2 C1 1.437(3) . ?
O3 C2 1.440(3) . ?
O3 C3 1.469(3) . ?
C1 C2 1.508(4) . ?
C3 C5 1.518(4) . ?
C3 C4 1.519(4) . ?

loop_
_geom_torsion_atom_site_label_1
_geom_torsion_atom_site_label_2
_geom_torsion_atom_site_label_3
_geom_torsion_atom_site_label_4
_geom_torsion
_geom_torsion_site_symmetry_1
_geom_torsion_site_symmetry_2
_geom_torsion_site_symmetry_3
_geom_torsion_site_symmetry_4
_geom_torsion_publ_flag
O1 V1 Cl1 V1 -91.27(7) . . . 2_666 ?
O2 V1 Cl1 V1 58.30(17) . . . 2_666 ?
O3 V1 Cl1 V1 83.58(5) . . . 2_666 ?
Cl2 V1 Cl1 V1 171.10(3) . . . 2_666 ?
Cl1 V1 Cl1 V1 0.0 2_666 . . 2_666 ?
O1 V1 O2 C1 178.93(19) . . . . ?
O3 V1 O2 C1 3.75(19) . . . . ?
Cl2 V1 O2 C1 -81.14(19) . . . . ?
Cl1 V1 O2 C1 29.4(3) . . . . ?
Cl1 V1 O2 C1 85.92(19) 2_666 . . . ?
O1 V1 O3 C2 -42.0(10) . . . . ?
O2 V1 O3 C2 19.82(16) . . . . ?
Cl2 V1 O3 C2 121.05(15) . . . . ?
Cl1 V1 O3 C2 -151.37(15) . . . . ?
Cl1 V1 O3 C2 -72.15(15) 2_666 . . . ?
O1 V1 O3 C3 158.6(9) . . . . ?
O2 V1 O3 C3 -139.6(2) . . . . ?
Cl2 V1 O3 C3 -38.35(19) . . . . ?
Cl1 V1 O3 C3 49.23(18) . . . . ?
Cl1 V1 O3 C3 128.45(19) 2_666 . . . ?
V1 O2 C1 C2 -26.0(3) . . . . ?
C3 O3 C2 C1 127.0(2) . . . . ?
V1 O3 C2 C1 -35.6(2) . . . . ?
O2 C1 C2 O3 39.7(3) . . . . ?
C2 O3 C3 C5 -59.4(3) . . . . ?
V1 O3 C3 C5 98.2(2) . . . . ?
C2 O3 C3 C4 67.1(3) . . . . ?
V1 O3 C3 C4 -135.24(17) . . . . ?
